data_4505905
loop_
_publ_author_name
'Rigby, Nicola'
'Jacobs, Tia'
'Reddy, Jayarama Prakasha'
'Hardie, Michaele J.'

_publ_section_title
;
 Metal Complexes of 2,2&#x2032;-Bipyridine-4,4&#x2032;-diamine as
 Metallo-Tectons for Hydrogen Bonded Networks
;
_journal_issue 4
_journal_name_full 'Crystal Growth &amp; Design'
_journal_page_first 1871
_journal_paper_doi 10.1021/cg201512q
_journal_volume 12
_journal_year 2012
_chemical_formula_sum 'C50 H52 N14 Ni O6'
_chemical_formula_weight 1003.77
_chemical_name_systematic
; 
 [tris(2,2'-bipyridine-4,4'-diamine)nickel(II)]
 diphenyl-4,4'-dicarboxylate dimethylformamide clathrate
;
_space_group_IT_number 14
_symmetry_cell_setting monoclinic
_symmetry_space_group_name_Hall '-P 2ybc'
_symmetry_space_group_name_H-M 'P 1 21/c 1'
_atom_sites_solution_hydrogens geom
_atom_sites_solution_primary direct
_atom_sites_solution_secondary difmap
_audit_creation_method SHELXL-97
_cell_angle_alpha 90.00
_cell_angle_beta 105.523(5)
_cell_angle_gamma 90.00
_cell_formula_units_Z 4
_cell_length_a 23.127(3)
_cell_length_b 12.6717(18)
_cell_length_c 23.131(3)
_cell_measurement_temperature 150(2)
_cell_volume 6531.5(15)
_computing_cell_refinement 'APEXII (Bruker, 2004)'
_computing_data_collection 'APEXII (Bruker, 2004)'
_computing_data_reduction 'APEXII (Bruker, 2004)'
_computing_molecular_graphics 'XSeed (Barbour, 2001)'
_computing_structure_refinement 'SHELXL-97 (Sheldrick, 1997)'
_computing_structure_solution 'SHELXS-97 (Sheldrick, 1990)'
_diffrn_ambient_temperature 150(2)
_diffrn_measured_fraction_theta_full 0.997
_diffrn_measured_fraction_theta_max 0.997
_diffrn_measurement_device_type 'Bruker Apex II diffractometer'
_diffrn_measurement_method 'omega and phi scans'
_diffrn_radiation_monochromator graphite
_diffrn_radiation_source 'rotating anode'
_diffrn_radiation_type MoK\a
_diffrn_radiation_wavelength 0.71073
_diffrn_reflns_av_R_equivalents 0.1376
_diffrn_reflns_av_sigmaI/netI 0.0917
_diffrn_reflns_limit_h_max 21
_diffrn_reflns_limit_h_min -21
_diffrn_reflns_limit_k_max 11
_diffrn_reflns_limit_k_min -11
_diffrn_reflns_limit_l_max 21
_diffrn_reflns_limit_l_min -21
_diffrn_reflns_number 41992
_diffrn_reflns_theta_full 18.99
_diffrn_reflns_theta_max 18.99
_diffrn_reflns_theta_min 1.83
_exptl_absorpt_coefficient_mu 0.346
_exptl_absorpt_correction_T_max 0.9966
_exptl_absorpt_correction_T_min 0.9729
_exptl_absorpt_correction_type multi-scan
_exptl_absorpt_process_details SADABS
_exptl_crystal_colour pink
_exptl_crystal_density_diffrn 1.021
_exptl_crystal_density_method 'not measured'
_exptl_crystal_description needle
_exptl_crystal_F_000 2104
_exptl_crystal_size_max 0.08
_exptl_crystal_size_mid 0.02
_exptl_crystal_size_min 0.01
_platon_squeeze_details
;
;
_refine_diff_density_max 0.492
_refine_diff_density_min -0.434
_refine_diff_density_rms 0.084
_refine_ls_extinction_method none
_refine_ls_goodness_of_fit_ref 1.297
_refine_ls_hydrogen_treatment constr
_refine_ls_matrix_type full
_refine_ls_number_parameters 614
_refine_ls_number_reflns 5239
_refine_ls_number_restraints 6
_refine_ls_restrained_S_all 1.296
_refine_ls_R_factor_all 0.1515
_refine_ls_R_factor_gt 0.0963
_refine_ls_shift/su_max 0.001
_refine_ls_shift/su_mean 0.000
_refine_ls_structure_factor_coef Fsqd
_refine_ls_weighting_details 'calc w=1/[\s^2^(Fo^2^)+(0.1000P)^2^+0.0000P] where P=(Fo^2^+2Fc^2^)/3'
_refine_ls_weighting_scheme calc
_refine_ls_wR_factor_gt 0.2180
_refine_ls_wR_factor_ref 0.2369
_reflns_number_gt 3170
_reflns_number_total 5239
_reflns_threshold_expression >2sigma(I)
_cod_data_source_file cg201512q_si_003.cif
_cod_data_source_block c:
_cod_depositor_comments
;
The following automatic conversions were performed:

'_symmetry_cell_setting' value 'Monoclinic' changed to 'monoclinic'
according to /home/saulius/struct/CIF-dictionaries/cif_core.dic
dictionary named 'cif_core.dic' version 2.4.1 from 2010-06-29.

Automatic conversion script
Id: cif_fix_values 1715 2011-07-08 13:25:40Z adriana 
;
_cod_original_sg_symbol_H-M P21/c
_cod_database_code 4505905

loop_
_symmetry_equiv_pos_as_xyz
'x, y, z'
'-x, y+1/2, -z+1/2'
'-x, -y, -z'
'x, -y-1/2, z-1/2'

loop_
_atom_site_label
_atom_site_type_symbol
_atom_site_fract_x
_atom_site_fract_y
_atom_site_fract_z
_atom_site_U_iso_or_equiv
_atom_site_adp_type
_atom_site_occupancy
_atom_site_symmetry_multiplicity
_atom_site_calc_flag
_atom_site_refinement_flags
Ni2 Ni 0.55371(6) 0.46609(11) 0.18573(6) 0.0661(6) Uani 1 1 d .
O1 O 0.2448(4) 0.4826(6) 0.2534(4) 0.101(3) Uani 1 1 d .
O2 O 0.2139(4) 0.5672(8) 0.3239(4) 0.121(4) Uani 1 1 d .
O3 O -0.2105(7) 0.6409(19) -0.0712(6) 0.261(12) Uani 1 1 d .
O4 O -0.2427(4) 0.4730(9) -0.0384(4) 0.124(4) Uani 1 1 d .
O5 O 0.3956(4) -0.0727(6) -0.0383(4) 0.084(3) Uani 1 1 d .
O6 O 0.3061(5) 0.1556(7) -0.0702(5) 0.119(3) Uani 1 1 d .
N1 N 0.4785(5) 0.3842(7) 0.1369(4) 0.063(3) Uani 1 1 d .
N2 N 0.4950(5) 0.4963(7) 0.2364(4) 0.065(3) Uani 1 1 d .
N3 N 0.3115(4) 0.2502(7) 0.0464(4) 0.098(3) Uani 1 1 d .
H3A H 0.3090 0.2106 0.0146 0.118 Uiso 1 1 calc R
H3B H 0.2797 0.2600 0.0598 0.118 Uiso 1 1 calc R
N4 N 0.3664(4) 0.5257(6) 0.3336(4) 0.070(3) Uani 1 1 d .
H4A H 0.3311 0.4963 0.3189 0.084 Uiso 1 1 calc R
H4B H 0.3743 0.5594 0.3681 0.084 Uiso 1 1 calc R
N5 N 0.5964(5) 0.3344(8) 0.2328(5) 0.073(3) Uani 1 1 d .
N6 N 0.6085(4) 0.4154(8) 0.1322(5) 0.077(3) Uani 1 1 d .
N7 N 0.7148(4) 0.1166(8) 0.3371(4) 0.087(3) Uani 1 1 d .
H7A H 0.7091 0.0922 0.3708 0.104 Uiso 1 1 calc R
H7B H 0.7455 0.0943 0.3248 0.104 Uiso 1 1 calc R
N8 N 0.7358(5) 0.3143(8) 0.0467(5) 0.104(4) Uani 1 1 d .
H8A H 0.7365 0.3452 0.0128 0.125 Uiso 1 1 calc R
H8B H 0.7615 0.2638 0.0617 0.125 Uiso 1 1 calc R
N9 N 0.6232(4) 0.5656(7) 0.2332(4) 0.068(3) Uani 1 1 d .
N10 N 0.5325(4) 0.6083(7) 0.1379(4) 0.058(2) Uani 1 1 d .
N11 N 0.7606(5) 0.7821(8) 0.3051(6) 0.143(5) Uani 1 1 d .
H11A H 0.7861 0.7711 0.3403 0.172 Uiso 1 1 calc R
H11B H 0.7621 0.8411 0.2855 0.172 Uiso 1 1 calc R
N12 N 0.5189(4) 0.8837(7) 0.0363(4) 0.079(3) Uani 1 1 d .
H12A H 0.4877 0.8932 0.0053 0.095 Uiso 1 1 calc R
H12B H 0.5478 0.9311 0.0450 0.095 Uiso 1 1 calc R
N13 N 0.3358(5) -0.0480(8) 0.0234(6) 0.099(4) Uani 1 1 d .
N14 N 0.2331(7) 0.2622(16) -0.1300(7) 0.150(6) Uani 1 1 d .
C1 C -0.2093(9) 0.552(2) -0.0398(11) 0.175(11) Uani 1 1 d .
C2 C -0.1475(5) 0.5376(11) 0.0148(6) 0.127(5) Uani 1 1 d GD
C3 C -0.1405(6) 0.4787(9) 0.0669(7) 0.149(6) Uani 1 1 d GD
H3 H -0.1735 0.4405 0.0735 0.179 Uiso 1 1 calc R
C4 C -0.0852(8) 0.4756(9) 0.1094(5) 0.164(7) Uani 1 1 d GD
H4 H -0.0803 0.4353 0.1450 0.197 Uiso 1 1 calc R
C5 C -0.0368(5) 0.5314(11) 0.0998(6) 0.135(6) Uani 1 1 d GD
C6 C -0.0439(6) 0.5903(11) 0.0476(8) 0.216(11) Uani 1 1 d GD
H6 H -0.0108 0.6284 0.0410 0.259 Uiso 1 1 calc R
C7 C -0.0992(8) 0.5934(11) 0.0052(5) 0.227(12) Uani 1 1 d GD
H7 H -0.1040 0.6336 -0.0305 0.273 Uiso 1 1 calc R
C8 C 0.0294(3) 0.5238(7) 0.1444(4) 0.125(5) Uani 1 1 d GD
C9 C 0.0364(3) 0.5351(5) 0.2056(4) 0.165(7) Uani 1 1 d GD
H9 H 0.0021 0.5415 0.2206 0.198 Uiso 1 1 calc R
C10 C 0.0935(3) 0.5371(6) 0.2450(4) 0.164(7) Uani 1 1 d GD
H10 H 0.0982 0.5449 0.2869 0.197 Uiso 1 1 calc R
C11 C 0.1437(3) 0.5278(5) 0.2231(3) 0.130(6) Uani 1 1 d GD
C12 C 0.1368(3) 0.5164(4) 0.1619(3) 0.114(5) Uani 1 1 d GD
H12 H 0.1711 0.5100 0.1469 0.137 Uiso 1 1 calc R
C13 C 0.0796(3) 0.5144(7) 0.1225(4) 0.138(6) Uani 1 1 d GD
H13 H 0.0749 0.5067 0.0806 0.165 Uiso 1 1 calc R
C14 C 0.2058(3) 0.5309(8) 0.2719(3) 0.109(6) Uani 1 1 d G
C15 C 0.4697(4) 0.3300(9) 0.0869(6) 0.073(4) Uani 1 1 d G
H15 H 0.5033 0.3228 0.0709 0.088 Uiso 1 1 calc R
C16 C 0.4170(7) 0.2823(9) 0.0549(5) 0.078(4) Uani 1 1 d .
H16 H 0.4156 0.2411 0.0202 0.094 Uiso 1 1 calc R
C17 C 0.3658(7) 0.2972(10) 0.0756(6) 0.079(4) Uani 1 1 d .
C18 C 0.3725(6) 0.3540(9) 0.1291(6) 0.075(3) Uani 1 1 d .
H18 H 0.3398 0.3642 0.1462 0.090 Uiso 1 1 calc R
C19 C 0.4306(7) 0.3955(8) 0.1565(5) 0.068(4) Uani 1 1 d .
C20 C 0.4370(7) 0.4539(8) 0.2174(5) 0.057(3) Uani 1 1 d .
C21 C 0.3952(5) 0.4641(8) 0.2475(5) 0.057(3) Uani 1 1 d .
H21 H 0.3564 0.4347 0.2315 0.068 Uiso 1 1 calc R
C22 C 0.4087(7) 0.5189(8) 0.3032(5) 0.064(4) Uani 1 1 d .
C23 C 0.4674(6) 0.5644(8) 0.3230(5) 0.058(3) Uani 1 1 d .
H23 H 0.4791 0.6043 0.3590 0.070 Uiso 1 1 calc R
C24 C 0.5050(5) 0.5490(9) 0.2893(6) 0.063(3) Uani 1 1 d .
H24 H 0.5439 0.5786 0.3041 0.075 Uiso 1 1 calc R
C25 C 0.5895(6) 0.3000(10) 0.2846(7) 0.080(4) Uani 1 1 d .
H25 H 0.5569 0.3266 0.2980 0.096 Uiso 1 1 calc R
C26 C 0.6285(7) 0.2256(10) 0.3211(5) 0.075(4) Uani 1 1 d .
H26 H 0.6208 0.2019 0.3573 0.090 Uiso 1 1 calc R
C27 C 0.6767(6) 0.1878(9) 0.3047(7) 0.066(4) Uani 1 1 d .
C28 C 0.6839(6) 0.2224(11) 0.2493(7) 0.079(4) Uani 1 1 d .
H28 H 0.7160 0.1960 0.2351 0.094 Uiso 1 1 calc R
C29 C 0.6425(6) 0.2978(10) 0.2141(6) 0.065(4) Uani 1 1 d .
C30 C 0.6497(7) 0.3358(10) 0.1556(6) 0.064(3) Uani 1 1 d .
C31 C 0.6900(6) 0.2989(10) 0.1295(7) 0.075(4) Uani 1 1 d .
H31 H 0.7152 0.2418 0.1472 0.090 Uiso 1 1 calc R
C32 C 0.6956(6) 0.3441(11) 0.0753(7) 0.074(4) Uani 1 1 d .
C33 C 0.6554(7) 0.4238(12) 0.0510(6) 0.080(4) Uani 1 1 d .
H33 H 0.6568 0.4553 0.0141 0.096 Uiso 1 1 calc R
C34 C 0.6144(6) 0.4574(9) 0.0785(7) 0.071(4) Uani 1 1 d .
H34 H 0.5880 0.5126 0.0603 0.085 Uiso 1 1 calc R
C35 C 0.6669(6) 0.5461(9) 0.2834(6) 0.076(4) Uani 1 1 d .
H35 H 0.6652 0.4804 0.3027 0.092 Uiso 1 1 calc R
C36 C 0.7126(6) 0.6103(13) 0.3089(6) 0.098(4) Uani 1 1 d .
H36 H 0.7409 0.5914 0.3454 0.118 Uiso 1 1 calc R
C37 C 0.7178(6) 0.7061(12) 0.2803(7) 0.098(4) Uani 1 1 d .
C38 C 0.6728(6) 0.7320(8) 0.2270(5) 0.071(3) Uani 1 1 d .
H38 H 0.6743 0.7968 0.2068 0.085 Uiso 1 1 calc R
C39 C 0.6278(5) 0.6618(10) 0.2057(5) 0.060(3) Uani 1 1 d .
C40 C 0.5764(5) 0.6850(10) 0.1514(5) 0.057(3) Uani 1 1 d .
C41 C 0.5731(5) 0.7745(9) 0.1187(5) 0.060(3) Uani 1 1 d .
H41 H 0.6053 0.8235 0.1280 0.072 Uiso 1 1 calc R
C42 C 0.5225(6) 0.7955(10) 0.0712(5) 0.066(3) Uani 1 1 d .
C43 C 0.4770(5) 0.7225(10) 0.0570(4) 0.059(3) Uani 1 1 d .
H43 H 0.4420 0.7347 0.0252 0.071 Uiso 1 1 calc R
C44 C 0.4836(5) 0.6311(10) 0.0903(6) 0.072(3) Uani 1 1 d .
H44 H 0.4523 0.5803 0.0798 0.087 Uiso 1 1 calc R
C45 C 0.3464(8) -0.0701(11) -0.0298(7) 0.101(5) Uani 1 1 d .
H45 H 0.3128 -0.0846 -0.0628 0.121 Uiso 1 1 calc R
C46 C 0.3838(6) -0.0182(9) 0.0740(5) 0.106(4) Uani 1 1 d .
H46A H 0.3880 -0.0709 0.1059 0.158 Uiso 1 1 calc R
H46B H 0.3751 0.0508 0.0889 0.158 Uiso 1 1 calc R
H46C H 0.4213 -0.0141 0.0620 0.158 Uiso 1 1 calc R
C47 C 0.2742(7) -0.0492(13) 0.0311(7) 0.148(6) Uani 1 1 d .
H47A H 0.2451 -0.0391 -0.0080 0.222 Uiso 1 1 calc R
H47B H 0.2700 0.0078 0.0583 0.222 Uiso 1 1 calc R
H47C H 0.2669 -0.1172 0.0480 0.222 Uiso 1 1 calc R
C48 C 0.2561(9) 0.1664(17) -0.1113(8) 0.129(6) Uani 1 1 d .
H48 H 0.2349 0.1051 -0.1289 0.155 Uiso 1 1 calc R
C49 C 0.2617(8) 0.3586(14) -0.1115(7) 0.153(6) Uani 1 1 d .
H49A H 0.2393 0.3978 -0.0881 0.229 Uiso 1 1 calc R
H49B H 0.2634 0.4000 -0.1469 0.229 Uiso 1 1 calc R
H49C H 0.3026 0.3454 -0.0867 0.229 Uiso 1 1 calc R
C50 C 0.1785(9) 0.266(2) -0.1810(10) 0.280(14) Uani 1 1 d .
H50A H 0.1898 0.2616 -0.2188 0.419 Uiso 1 1 calc R
H50B H 0.1572 0.3327 -0.1798 0.419 Uiso 1 1 calc R
H50C H 0.1522 0.2068 -0.1782 0.419 Uiso 1 1 calc R

loop_
_atom_site_aniso_label
_atom_site_aniso_U_11
_atom_site_aniso_U_22
_atom_site_aniso_U_33
_atom_site_aniso_U_23
_atom_site_aniso_U_13
_atom_site_aniso_U_12
Ni2 0.0674(11) 0.0639(10) 0.0530(9) -0.0042(8) -0.0083(7) -0.0093(8)
O1 0.059(6) 0.086(6) 0.122(7) 0.005(5) -0.040(5) 0.007(5)
O2 0.079(7) 0.171(9) 0.087(7) 0.020(7) -0.024(6) 0.002(6)
O3 0.141(12) 0.52(3) 0.121(10) 0.150(15) 0.023(8) 0.096(16)
O4 0.092(8) 0.150(9) 0.101(7) -0.025(7) -0.028(6) 0.020(7)
O5 0.069(6) 0.102(6) 0.064(6) -0.004(4) -0.011(6) -0.023(6)
O6 0.134(9) 0.117(7) 0.103(8) -0.040(6) 0.026(7) -0.034(7)
N1 0.063(8) 0.074(7) 0.048(7) -0.023(6) 0.010(6) 0.006(6)
N2 0.088(9) 0.061(6) 0.033(6) 0.002(5) -0.006(6) -0.010(5)
N3 0.076(8) 0.127(9) 0.083(7) -0.028(6) 0.005(6) -0.042(7)
N4 0.065(7) 0.072(6) 0.052(6) 0.002(5) -0.019(6) 0.002(5)
N5 0.071(9) 0.095(8) 0.048(8) -0.016(7) 0.007(7) -0.020(7)
N6 0.082(8) 0.052(6) 0.078(9) -0.007(6) -0.011(7) -0.001(6)
N7 0.069(7) 0.093(7) 0.090(8) -0.001(6) 0.007(6) 0.005(6)
N8 0.090(9) 0.096(8) 0.104(9) -0.005(7) -0.010(8) 0.026(7)
N9 0.077(7) 0.055(7) 0.063(7) 0.010(5) 0.005(6) -0.005(5)
N10 0.049(6) 0.060(6) 0.049(6) -0.008(5) -0.013(5) -0.008(6)
N11 0.101(9) 0.081(8) 0.190(13) 0.012(8) -0.061(9) -0.026(7)
N12 0.086(8) 0.068(7) 0.066(6) 0.005(6) -0.007(5) -0.016(6)
N13 0.093(10) 0.115(9) 0.069(9) -0.030(7) -0.012(9) -0.033(7)
N14 0.115(13) 0.157(15) 0.152(14) -0.038(13) -0.012(10) -0.004(12)
C1 0.096(17) 0.23(3) 0.19(2) -0.13(2) 0.032(18) -0.042(17)
C2 0.124(16) 0.137(13) 0.093(12) 0.024(11) -0.019(12) -0.008(12)
C3 0.102(15) 0.154(14) 0.145(16) 0.038(13) -0.048(12) -0.023(11)
C4 0.133(16) 0.139(14) 0.183(19) 0.029(13) -0.023(16) -0.039(13)
C5 0.105(15) 0.133(14) 0.144(16) -0.027(13) -0.009(12) -0.037(12)
C6 0.127(18) 0.23(2) 0.23(2) 0.148(19) -0.051(16) -0.065(14)
C7 0.114(16) 0.30(3) 0.22(2) 0.157(19) -0.048(16) -0.085(17)
C8 0.098(13) 0.128(12) 0.120(14) 0.009(10) -0.024(11) -0.007(10)
C9 0.165(18) 0.25(2) 0.068(11) -0.005(12) 0.005(11) 0.031(15)
C10 0.163(17) 0.196(17) 0.084(12) 0.006(11) -0.054(12) 0.042(14)
C11 0.064(12) 0.157(14) 0.178(17) 0.073(13) 0.049(14) 0.033(10)
C12 0.089(12) 0.149(13) 0.097(11) 0.016(10) 0.014(10) -0.027(9)
C13 0.062(10) 0.214(17) 0.123(13) 0.052(12) -0.002(10) 0.000(11)
C14 0.026(10) 0.118(13) 0.156(16) 0.087(14) -0.022(12) 0.011(9)
C15 0.089(12) 0.064(8) 0.064(10) -0.005(7) 0.014(9) 0.002(7)
C16 0.083(11) 0.084(9) 0.055(9) -0.019(7) -0.004(9) -0.025(9)
C17 0.075(12) 0.097(10) 0.053(10) -0.010(8) -0.002(9) -0.010(9)
C18 0.085(11) 0.079(8) 0.054(9) 0.001(7) 0.005(8) -0.016(8)
C19 0.081(11) 0.043(7) 0.060(10) 0.009(7) -0.016(9) -0.009(8)
C20 0.080(10) 0.048(7) 0.033(8) -0.009(6) -0.001(8) -0.003(7)
C21 0.071(9) 0.066(8) 0.038(8) -0.005(7) 0.022(7) 0.008(7)
C22 0.106(13) 0.046(7) 0.048(9) 0.015(7) 0.033(9) 0.024(8)
C23 0.051(9) 0.055(8) 0.052(9) 0.000(6) -0.014(8) -0.021(7)
C24 0.053(9) 0.080(9) 0.050(9) 0.016(8) 0.006(8) 0.004(7)
C25 0.081(11) 0.066(9) 0.077(11) -0.012(8) -0.005(10) -0.008(8)
C26 0.087(11) 0.055(8) 0.071(9) -0.001(8) 0.000(10) -0.011(8)
C27 0.048(10) 0.058(8) 0.075(12) -0.008(8) -0.011(9) 0.013(7)
C28 0.089(12) 0.086(10) 0.060(10) -0.025(8) 0.017(9) -0.028(9)
C29 0.037(9) 0.078(9) 0.067(11) -0.019(9) -0.011(9) -0.005(7)
C30 0.082(11) 0.069(10) 0.039(10) -0.002(8) 0.011(9) -0.006(8)
C31 0.074(11) 0.091(10) 0.045(10) 0.003(9) -0.011(8) 0.016(8)
C32 0.048(10) 0.074(10) 0.081(13) -0.023(9) -0.018(9) 0.021(8)
C33 0.070(10) 0.103(13) 0.070(9) -0.024(9) 0.024(10) -0.022(10)
C34 0.063(10) 0.073(9) 0.059(10) 0.017(9) -0.016(8) -0.019(8)
C35 0.081(9) 0.061(8) 0.061(9) 0.015(7) -0.024(8) -0.017(8)
C36 0.101(12) 0.089(11) 0.077(10) -0.003(10) -0.023(9) -0.010(9)
C37 0.087(11) 0.076(11) 0.104(12) 0.007(9) -0.022(10) -0.010(9)
C38 0.077(9) 0.053(8) 0.065(9) -0.019(7) -0.013(8) -0.016(8)
C39 0.070(9) 0.053(9) 0.048(8) -0.013(7) -0.001(8) 0.006(7)
C40 0.075(10) 0.052(8) 0.042(8) -0.012(7) 0.011(8) -0.007(8)
C41 0.045(8) 0.070(9) 0.047(8) 0.004(7) -0.018(7) -0.014(6)
C42 0.074(10) 0.059(8) 0.060(9) -0.009(8) 0.009(8) -0.029(9)
C43 0.073(10) 0.061(8) 0.038(7) 0.019(7) 0.004(6) -0.003(8)
C44 0.054(9) 0.084(10) 0.069(9) -0.028(8) 0.000(8) -0.023(7)
C45 0.104(14) 0.113(12) 0.056(11) -0.018(8) -0.030(11) -0.039(11)
C46 0.146(13) 0.090(9) 0.065(9) -0.003(7) 0.001(9) 0.010(9)
C47 0.105(13) 0.194(17) 0.144(15) -0.031(12) 0.030(12) -0.024(12)
C48 0.111(16) 0.161(19) 0.100(14) -0.045(13) 0.003(12) -0.018(14)
C49 0.166(17) 0.152(16) 0.123(14) -0.042(12) 0.008(12) -0.001(14)
C50 0.16(2) 0.36(4) 0.24(3) -0.06(2) -0.08(2) 0.05(2)

loop_
_atom_type_symbol
_atom_type_description
_atom_type_scat_dispersion_real
_atom_type_scat_dispersion_imag
_atom_type_scat_source
C C 0.0033 0.0016 'International Tables Vol C Tables 4.2.6.8 and 6.1.1.4'
H H 0.0000 0.0000 'International Tables Vol C Tables 4.2.6.8 and 6.1.1.4'
N N 0.0061 0.0033 'International Tables Vol C Tables 4.2.6.8 and 6.1.1.4'
Ni Ni 0.3393 1.1124 'International Tables Vol C Tables 4.2.6.8 and 6.1.1.4'
O O 0.0106 0.0060 'International Tables Vol C Tables 4.2.6.8 and 6.1.1.4'

loop_
_geom_angle_atom_site_label_1
_geom_angle_atom_site_label_2
_geom_angle_atom_site_label_3
_geom_angle
N2 Ni2 N1 79.5(4)
N2 Ni2 N5 98.3(5)
N1 Ni2 N5 95.4(3)
N2 Ni2 N6 172.4(4)
N1 Ni2 N6 94.4(4)
N5 Ni2 N6 77.7(5)
N2 Ni2 N10 92.5(3)
N1 Ni2 N10 95.7(4)
N5 Ni2 N10 165.8(4)
N6 Ni2 N10 92.6(4)
N2 Ni2 N9 96.9(4)
N1 Ni2 N9 173.0(4)
N5 Ni2 N9 91.0(4)
N6 Ni2 N9 89.6(3)
N10 Ni2 N9 78.4(4)
C19 N1 C15 114.5(9)
C19 N1 Ni2 114.8(8)
C15 N1 Ni2 130.5(10)
C24 N2 C20 113.0(9)
C24 N2 Ni2 128.7(9)
C20 N2 Ni2 118.2(9)
C17 N3 H3A 120.0
C17 N3 H3B 120.0
H3A N3 H3B 120.0
C22 N4 H4A 120.0
C22 N4 H4B 120.0
H4A N4 H4B 120.0
C25 N5 C29 118.7(12)
C25 N5 Ni2 125.4(11)
C29 N5 Ni2 114.5(10)
C34 N6 C30 113.8(11)
C34 N6 Ni2 129.0(11)
C30 N6 Ni2 116.9(11)
C27 N7 H7A 120.0
C27 N7 H7B 120.0
H7A N7 H7B 120.0
C32 N8 H8A 120.0
C32 N8 H8B 120.0
H8A N8 H8B 120.0
C35 N9 C39 115.1(9)
C35 N9 Ni2 129.3(8)
C39 N9 Ni2 115.3(8)
C40 N10 C44 115.4(9)
C40 N10 Ni2 115.5(7)
C44 N10 Ni2 128.7(8)
C37 N11 H11A 120.0
C37 N11 H11B 120.0
H11A N11 H11B 120.0
C42 N12 H12A 120.0
C42 N12 H12B 120.0
H12A N12 H12B 120.0
C45 N13 C46 120.7(12)
C45 N13 C47 121.5(12)
C46 N13 C47 117.7(13)
C48 N14 C49 125.0(16)
C48 N14 C50 117.7(18)
C49 N14 C50 116.5(18)
O4 C1 O3 139(2)
O4 C1 C2 107(2)
O3 C1 C2 113.6(17)
C3 C2 C7 120.0
C3 C2 C1 127.1(16)
C7 C2 C1 112.9(16)
C2 C3 C4 120.0
C2 C3 H3 120.0
C4 C3 H3 120.0
C3 C4 C5 120.0
C3 C4 H4 120.0
C5 C4 H4 120.0
C6 C5 C4 120.0
C6 C5 C8 117.4(13)
C4 C5 C8 122.4(13)
C5 C6 C7 120.0
C5 C6 H6 120.0
C7 C6 H6 120.0
C6 C7 C2 120.0
C6 C7 H7 120.0
C2 C7 H7 120.0
C9 C8 C13 120.0
C9 C8 C5 118.6(7)
C13 C8 C5 121.2(7)
C8 C9 C10 120.0
C8 C9 H9 120.0
C10 C9 H9 120.0
C11 C10 C9 120.0
C11 C10 H10 120.0
C9 C10 H10 120.0
C10 C11 C12 120.0
C10 C11 C14 115.4
C12 C11 C14 124.6
C13 C12 C11 120.0
C13 C12 H12 120.0
C11 C12 H12 120.0
C12 C13 C8 120.0
C12 C13 H13 120.0
C8 C13 H13 120.0
O1 C14 O2 124.7(9)
O1 C14 C11 110.2(5)
O2 C14 C11 124.7(6)
N1 C15 C16 127.4(9)
N1 C15 H15 116.3
C16 C15 H15 116.3
C15 C16 C17 117.4(11)
C15 C16 H16 121.3
C17 C16 H16 121.3
C16 C17 N3 120.7(13)
C16 C17 C18 117.8(12)
N3 C17 C18 121.3(15)
C17 C18 C19 116.7(12)
C17 C18 H18 121.6
C19 C18 H18 121.6
N1 C19 C18 126.1(11)
N1 C19 C20 118.5(12)
C18 C19 C20 115.3(15)
C21 C20 N2 124.2(9)
C21 C20 C19 127.3(13)
N2 C20 C19 108.5(13)
C20 C21 C22 120.2(11)
C20 C21 H21 119.9
C22 C21 H21 119.9
N4 C22 C21 119.2(13)
N4 C22 C23 124.3(12)
C21 C22 C23 116.4(12)
C24 C23 C22 117.8(11)
C24 C23 H23 121.1
C22 C23 H23 121.1
C23 C24 N2 128.3(11)
C23 C24 H24 115.9
N2 C24 H24 115.9
N5 C25 C26 123.1(13)
N5 C25 H25 118.4
C26 C25 H25 118.4
C27 C26 C25 120.5(13)
C27 C26 H26 119.8
C25 C26 H26 119.8
N7 C27 C26 123.1(15)
N7 C27 C28 120.0(15)
C26 C27 C28 116.8(12)
C27 C28 C29 120.1(12)
C27 C28 H28 120.0
C29 C28 H28 120.0
N5 C29 C28 120.8(13)
N5 C29 C30 118.5(14)
C28 C29 C30 120.7(15)
C31 C30 N6 124.8(12)
C31 C30 C29 124.4(15)
N6 C30 C29 110.8(15)
C30 C31 C32 120.2(12)
C30 C31 H31 119.9
C32 C31 H31 119.9
N8 C32 C33 119.1(16)
N8 C32 C31 124.5(15)
C33 C32 C31 116.4(13)
C34 C33 C32 121.3(14)
C34 C33 H33 119.3
C32 C33 H33 119.3
C33 C34 N6 123.4(12)
C33 C34 H34 118.3
N6 C34 H34 118.3
C36 C35 N9 126.3(11)
C36 C35 H35 116.8
N9 C35 H35 116.8
C35 C36 C37 118.3(11)
C35 C36 H36 120.8
C37 C36 H36 120.8
N11 C37 C36 123.1(13)
N11 C37 C38 118.2(13)
C36 C37 C38 118.3(11)
C39 C38 C37 118.4(11)
C39 C38 H38 120.8
C37 C38 H38 120.8
C38 C39 N9 123.6(10)
C38 C39 C40 122.1(12)
N9 C39 C40 114.3(11)
C41 C40 N10 122.3(10)
C41 C40 C39 122.9(11)
N10 C40 C39 114.8(11)
C40 C41 C42 120.6(10)
C40 C41 H41 119.7
C42 C41 H41 119.7
N12 C42 C43 119.2(11)
N12 C42 C41 121.7(11)
C43 C42 C41 119.0(11)
C44 C43 C42 118.1(10)
C44 C43 H43 121.0
C42 C43 H43 121.0
C43 C44 N10 124.5(9)
C43 C44 H44 117.8
N10 C44 H44 117.8
O5 C45 N13 124.4(13)
O5 C45 H45 117.8
N13 C45 H45 117.8
N13 C46 H46A 109.5
N13 C46 H46B 109.5
H46A C46 H46B 109.5
N13 C46 H46C 109.5
H46A C46 H46C 109.5
H46B C46 H46C 109.5
N13 C47 H47A 109.5
N13 C47 H47B 109.5
H47A C47 H47B 109.5
N13 C47 H47C 109.5
H47A C47 H47C 109.5
H47B C47 H47C 109.5
O6 C48 N14 122.0(17)
O6 C48 H48 119.0
N14 C48 H48 119.0
N14 C49 H49A 109.5
N14 C49 H49B 109.5
H49A C49 H49B 109.5
N14 C49 H49C 109.5
H49A C49 H49C 109.5
H49B C49 H49C 109.5
N14 C50 H50A 109.5
N14 C50 H50B 109.5
H50A C50 H50B 109.5
N14 C50 H50C 109.5
H50A C50 H50C 109.5
H50B C50 H50C 109.5

loop_
_geom_bond_atom_site_label_1
_geom_bond_atom_site_label_2
_geom_bond_distance
Ni2 N2 2.053(10)
Ni2 N1 2.080(9)
Ni2 N5 2.091(11)
Ni2 N6 2.096(11)
Ni2 N10 2.103(8)
Ni2 N9 2.105(9)
O1 C14 1.256(10)
O2 C14 1.255(11)
O3 C1 1.33(3)
O4 C1 1.27(2)
O5 C45 1.208(16)
O6 C48 1.292(17)
N1 C19 1.313(14)
N1 C15 1.313(12)
N2 C24 1.358(13)
N2 C20 1.401(13)
N3 C17 1.391(13)
N3 H3A 0.8800
N3 H3B 0.8800
N4 C22 1.351(12)
N4 H4A 0.8800
N4 H4B 0.8800
N5 C25 1.325(14)
N5 C29 1.336(13)
N6 C34 1.391(13)
N6 C30 1.394(14)
N7 C27 1.342(13)
N7 H7A 0.8800
N7 H7B 0.8800
N8 C32 1.331(14)
N8 H8A 0.8800
N8 H8B 0.8800
N9 C35 1.342(12)
N9 C39 1.392(12)
N10 C40 1.380(12)
N10 C44 1.382(12)
N11 C37 1.389(14)
N11 H11A 0.8800
N11 H11B 0.8800
N12 C42 1.367(12)
N12 H12A 0.8800
N12 H12B 0.8800
N13 C45 1.347(16)
N13 C46 1.433(14)
N13 C47 1.481(15)
N14 C48 1.349(19)
N14 C49 1.400(18)
N14 C50 1.48(2)
C1 C2 1.64(2)
C2 C3 1.3900
C2 C7 1.3900
C3 C4 1.3900
C3 H3 0.9500
C4 C5 1.3900
C4 H4 0.9500
C5 C6 1.3900
C5 C8 1.605(11)
C6 C7 1.3900
C6 H6 0.9500
C7 H7 0.9500
C8 C9 1.3900
C8 C13 1.3900
C9 C10 1.3900
C9 H9 0.9500
C10 C11 1.3900
C10 H10 0.9500
C11 C12 1.3900
C11 C14 1.5717
C12 C13 1.3900
C12 H12 0.9500
C13 H13 0.9500
C15 C16 1.384(14)
C15 H15 0.9500
C16 C17 1.404(15)
C16 H16 0.9500
C17 C18 1.404(15)
C18 C19 1.424(14)
C18 H18 0.9500
C19 C20 1.561(16)
C20 C21 1.340(13)
C21 C22 1.423(14)
C21 H21 0.9500
C22 C23 1.433(15)
C23 C24 1.328(13)
C23 H23 0.9500
C24 H24 0.9500
C25 C26 1.416(15)
C25 H25 0.9500
C26 C27 1.359(14)
C26 H26 0.9500
C27 C28 1.404(15)
C28 C29 1.441(16)
C28 H28 0.9500
C29 C30 1.487(16)
C30 C31 1.322(14)
C31 C32 1.416(16)
C31 H31 0.9500
C32 C33 1.386(16)
C33 C34 1.346(14)
C33 H33 0.9500
C34 H34 0.9500
C35 C36 1.341(14)
C35 H35 0.9500
C36 C37 1.403(16)
C36 H36 0.9500
C37 C38 1.421(14)
C38 C39 1.358(13)
C38 H38 0.9500
C39 C40 1.509(14)
C40 C41 1.355(13)
C41 C42 1.399(13)
C41 H41 0.9500
C42 C43 1.375(13)
C43 C44 1.375(13)
C43 H43 0.9500
C44 H44 0.9500
C45 H45 0.9500
C46 H46A 0.9800
C46 H46B 0.9800
C46 H46C 0.9800
C47 H47A 0.9800
C47 H47B 0.9800
C47 H47C 0.9800
C48 H48 0.9500
C49 H49A 0.9800
C49 H49B 0.9800
C49 H49C 0.9800
C50 H50A 0.9800
C50 H50B 0.9800
C50 H50C 0.9800

loop_
_platon_squeeze_void_nr
_platon_squeeze_void_average_x
_platon_squeeze_void_average_y
_platon_squeeze_void_average_z
_platon_squeeze_void_volume
_platon_squeeze_void_count_electrons
_platon_squeeze_void_content
1 0.000 -0.013 -0.001 1997 288 ' '
